data_7115506
loop_
_publ_author_name
'Jianming Liu'
'Xin Zhang'
'Lijun Shi'
'Muwen Liu'
'Yuanyuan Yue'
'Fuwei Li'
'Kelei Zhuo'

_publ_section_title
;
 Base-promoted synthesis of coumarins from salicylaldehydes and
 aryl-substituted 1,1-dibromo-1-alkenes under transition-metal-free
 conditions
;
_journal_name_full Chem.Commun.
_journal_page_first 9887
_journal_paper_doi 10.1039/C4cc04377D
_journal_volume 50
_journal_year 2014
_chemical_formula_sum 'C16 H12 O2'
_chemical_formula_weight 236.26
_chemical_name_systematic
; 
 ? 
;
_space_group_IT_number 14
_symmetry_cell_setting monoclinic
_symmetry_space_group_name_Hall '-P 2ybc'
_symmetry_space_group_name_H-M 'P 1 21/c 1'
_atom_sites_solution_hydrogens geom
_atom_sites_solution_primary direct
_atom_sites_solution_secondary difmap
_audit_creation_method SHELXL-97
_cell_angle_alpha 90.00
_cell_angle_beta 116.131(3)
_cell_angle_gamma 90.00
_cell_formula_units_Z 4
_cell_length_a 14.927(5)
_cell_length_b 6.570(2)
_cell_length_c 13.515(5)
_cell_measurement_reflns_used 2691
_cell_measurement_temperature 296(2)
_cell_measurement_theta_max 26.21
_cell_measurement_theta_min 3.01
_cell_volume 1189.9(7)
_computing_cell_refinement 'Bruker SAINT'
_computing_data_collection 'Bruker APEX2'
_computing_data_reduction 'Bruker SAINT'
_computing_molecular_graphics 'Bruker SHELXTL'
_computing_publication_material 'Bruker SHELXTL'
_computing_structure_refinement 'SHELXL-97 (Sheldrick, 2008)'
_computing_structure_solution 'SHELXS-97 (Sheldrick, 2008)'
_diffrn_ambient_temperature 296(2)
_diffrn_measured_fraction_theta_full 1.000
_diffrn_measured_fraction_theta_max 1.000
_diffrn_measurement_device_type 'Bruker APEX-II CCD'
_diffrn_measurement_method '\f and \w scans'
_diffrn_radiation_monochromator graphite
_diffrn_radiation_source 'fine-focus sealed tube'
_diffrn_radiation_type MoK\a
_diffrn_radiation_wavelength 0.71073
_diffrn_reflns_av_R_equivalents 0.0331
_diffrn_reflns_av_sigmaI/netI 0.0352
_diffrn_reflns_limit_h_max 16
_diffrn_reflns_limit_h_min -18
_diffrn_reflns_limit_k_max 7
_diffrn_reflns_limit_k_min -7
_diffrn_reflns_limit_l_max 16
_diffrn_reflns_limit_l_min -16
_diffrn_reflns_number 8061
_diffrn_reflns_theta_full 25.50
_diffrn_reflns_theta_max 25.50
_diffrn_reflns_theta_min 3.01
_exptl_absorpt_coefficient_mu 0.086
_exptl_absorpt_correction_T_max 0.9738
_exptl_absorpt_correction_T_min 0.9688
_exptl_absorpt_correction_type multi-scan
_exptl_absorpt_process_details SADABS
_exptl_crystal_colour yellow
_exptl_crystal_density_diffrn 1.319
_exptl_crystal_density_method 'not measured'
_exptl_crystal_description block
_exptl_crystal_F_000 496
_exptl_crystal_size_max 0.37
_exptl_crystal_size_mid 0.35
_exptl_crystal_size_min 0.31
_refine_diff_density_max 0.178
_refine_diff_density_min -0.166
_refine_diff_density_rms 0.038
_refine_ls_extinction_coef 0.0076(17)
_refine_ls_extinction_expression Fc^*^=kFc[1+0.001xFc^2^\l^3^/sin(2\q)]^-1/4^
_refine_ls_extinction_method SHELXL
_refine_ls_goodness_of_fit_ref 1.110
_refine_ls_hydrogen_treatment constr
_refine_ls_matrix_type full
_refine_ls_number_parameters 165
_refine_ls_number_reflns 2207
_refine_ls_number_restraints 0
_refine_ls_restrained_S_all 1.110
_refine_ls_R_factor_all 0.0782
_refine_ls_R_factor_gt 0.0493
_refine_ls_shift/su_max 0.000
_refine_ls_shift/su_mean 0.000
_refine_ls_structure_factor_coef Fsqd
_refine_ls_weighting_details 'calc w=1/[\s^2^(Fo^2^)+(0.0400P)^2^+0.5018P] where P=(Fo^2^+2Fc^2^)/3'
_refine_ls_weighting_scheme calc
_refine_ls_wR_factor_gt 0.1069
_refine_ls_wR_factor_ref 0.1269
_reflns_number_gt 1549
_reflns_number_total 2207
_reflns_threshold_expression >2sigma(I)
_cod_data_source_file c4cc04377d2.cif
_cod_data_source_block p21c
_cod_original_cell_volume 1190.0(7)
_cod_original_sg_symbol_H-M P2(1)/c
_cod_database_code 7115506

loop_
_symmetry_equiv_pos_as_xyz
'x, y, z'
'-x, y+1/2, -z+1/2'
'-x, -y, -z'
'x, -y-1/2, z-1/2'

loop_
_atom_site_label
_atom_site_type_symbol
_atom_site_fract_x
_atom_site_fract_y
_atom_site_fract_z
_atom_site_U_iso_or_equiv
_atom_site_adp_type
_atom_site_occupancy
_atom_site_symmetry_multiplicity
_atom_site_calc_flag
_atom_site_refinement_flags
C1 C 0.63137(16) 0.3227(3) 0.15866(17) 0.0457(5) Uani 1 1 d .
C3 C 0.46712(15) 0.1780(3) 0.10214(16) 0.0416(5) Uani 1 1 d .
C4 C 0.36616(16) 0.2141(4) 0.05640(18) 0.0538(6) Uani 1 1 d .
H4 H 0.3410 0.3445 0.0344 0.065 Uiso 1 1 calc R
C5 C 0.30312(17) 0.0535(4) 0.04387(19) 0.0576(7) Uani 1 1 d .
H5 H 0.2347 0.0761 0.0145 0.069 Uiso 1 1 calc R
C6 C 0.34000(16) -0.1414(4) 0.07438(18) 0.0536(6) Uani 1 1 d .
H6 H 0.2965 -0.2494 0.0642 0.064 Uiso 1 1 calc R
C7 C 0.44086(16) -0.1747(3) 0.11964(17) 0.0466(5) Uani 1 1 d .
H7 H 0.4655 -0.3059 0.1400 0.056 Uiso 1 1 calc R
C8 C 0.50703(14) -0.0146(3) 0.13562(15) 0.0373(5) Uani 1 1 d .
C9 C 0.61294(15) -0.0347(3) 0.18595(16) 0.0396(5) Uani 1 1 d .
H9 H 0.6404 -0.1628 0.2101 0.048 Uiso 1 1 calc R
C10 C 0.67534(15) 0.1228(3) 0.20022(15) 0.0388(5) Uani 1 1 d .
C11 C 0.78530(15) 0.0992(3) 0.25436(16) 0.0418(5) Uani 1 1 d .
C12 C 0.82738(16) -0.0889(3) 0.25384(18) 0.0494(6) Uani 1 1 d .
H12 H 0.7861 -0.1971 0.2165 0.059 Uiso 1 1 calc R
C13 C 0.92948(16) -0.1188(4) 0.30771(19) 0.0547(6) Uani 1 1 d .
H13 H 0.9552 -0.2467 0.3054 0.066 Uiso 1 1 calc R
C14 C 0.99407(16) 0.0352(4) 0.36462(17) 0.0523(6) Uani 1 1 d .
C15 C 0.95242(17) 0.2229(4) 0.36524(19) 0.0581(6) Uani 1 1 d .
H15 H 0.9942 0.3303 0.4028 0.070 Uiso 1 1 calc R
C16 C 0.85081(16) 0.2558(4) 0.31184(18) 0.0520(6) Uani 1 1 d .
H16 H 0.8256 0.3842 0.3142 0.062 Uiso 1 1 calc R
C17 C 1.10507(16) 0.0012(5) 0.4229(2) 0.0704(8) Uani 1 1 d .
H17A H 1.1369 0.0785 0.3870 0.106 Uiso 1 1 calc R
H17B H 1.1191 -0.1408 0.4205 0.106 Uiso 1 1 calc R
H17C H 1.1299 0.0442 0.4982 0.106 Uiso 1 1 calc R
O1 O 0.67606(12) 0.4762(2) 0.15956(14) 0.0650(5) Uani 1 1 d .
O3 O 0.52922(11) 0.3399(2) 0.11374(12) 0.0505(4) Uani 1 1 d .

loop_
_atom_site_aniso_label
_atom_site_aniso_U_11
_atom_site_aniso_U_22
_atom_site_aniso_U_33
_atom_site_aniso_U_23
_atom_site_aniso_U_13
_atom_site_aniso_U_12
C1 0.0497(13) 0.0366(12) 0.0504(12) 0.0012(9) 0.0216(10) 0.0007(10)
C3 0.0451(12) 0.0372(11) 0.0416(11) 0.0017(9) 0.0183(9) 0.0038(10)
C4 0.0479(14) 0.0504(14) 0.0570(13) 0.0086(11) 0.0176(11) 0.0133(11)
C5 0.0402(13) 0.0695(17) 0.0564(14) 0.0067(12) 0.0152(11) 0.0069(12)
C6 0.0443(13) 0.0602(15) 0.0553(13) 0.0011(11) 0.0211(11) -0.0080(11)
C7 0.0480(13) 0.0405(12) 0.0508(12) 0.0043(10) 0.0212(10) 0.0005(10)
C8 0.0400(12) 0.0354(11) 0.0384(10) -0.0002(9) 0.0191(9) 0.0027(9)
C9 0.0430(12) 0.0312(11) 0.0459(11) 0.0034(9) 0.0207(9) 0.0057(9)
C10 0.0445(12) 0.0322(11) 0.0417(11) -0.0003(9) 0.0207(9) 0.0015(9)
C11 0.0438(12) 0.0388(12) 0.0441(11) 0.0018(9) 0.0206(9) -0.0018(10)
C12 0.0434(13) 0.0462(13) 0.0543(13) -0.0049(10) 0.0176(10) 0.0012(10)
C13 0.0472(14) 0.0564(15) 0.0599(14) -0.0001(12) 0.0230(11) 0.0069(12)
C14 0.0408(13) 0.0688(16) 0.0478(12) 0.0057(11) 0.0201(10) -0.0037(12)
C15 0.0481(14) 0.0606(16) 0.0621(14) -0.0038(12) 0.0210(11) -0.0164(12)
C16 0.0504(14) 0.0438(13) 0.0621(14) -0.0021(11) 0.0251(11) -0.0052(11)
C17 0.0412(14) 0.096(2) 0.0687(16) 0.0102(15) 0.0194(12) -0.0030(13)
O1 0.0639(11) 0.0363(9) 0.0865(12) 0.0107(8) 0.0255(9) -0.0065(8)
O3 0.0486(9) 0.0344(8) 0.0631(10) 0.0075(7) 0.0197(7) 0.0060(7)

loop_
_atom_type_symbol
_atom_type_description
_atom_type_scat_dispersion_real
_atom_type_scat_dispersion_imag
_atom_type_scat_source
C C 0.0033 0.0016 'International Tables Vol C Tables 4.2.6.8 and 6.1.1.4'
H H 0.0000 0.0000 'International Tables Vol C Tables 4.2.6.8 and 6.1.1.4'
O O 0.0106 0.0060 'International Tables Vol C Tables 4.2.6.8 and 6.1.1.4'

loop_
_geom_angle_atom_site_label_1
_geom_angle_atom_site_label_2
_geom_angle_atom_site_label_3
_geom_angle
O1 C1 O3 115.86(19)
O1 C1 C10 126.4(2)
O3 C1 C10 117.74(18)
O3 C3 C4 117.95(19)
O3 C3 C8 119.86(18)
C4 C3 C8 122.2(2)
C5 C4 C3 118.6(2)
C5 C4 H4 120.7
C3 C4 H4 120.7
C4 C5 C6 120.9(2)
C4 C5 H5 119.6
C6 C5 H5 119.6
C7 C6 C5 119.7(2)
C7 C6 H6 120.1
C5 C6 H6 120.1
C6 C7 C8 120.9(2)
C6 C7 H7 119.6
C8 C7 H7 119.6
C3 C8 C7 117.71(18)
C3 C8 C9 117.82(18)
C7 C8 C9 124.46(18)
C10 C9 C8 123.27(18)
C10 C9 H9 118.4
C8 C9 H9 118.4
C9 C10 C1 117.94(18)
C9 C10 C11 122.40(18)
C1 C10 C11 119.65(18)
C12 C11 C16 116.8(2)
C12 C11 C10 119.73(19)
C16 C11 C10 123.37(19)
C13 C12 C11 121.3(2)
C13 C12 H12 119.3
C11 C12 H12 119.3
C14 C13 C12 121.9(2)
C14 C13 H13 119.1
C12 C13 H13 119.1
C13 C14 C15 117.0(2)
C13 C14 C17 121.5(2)
C15 C14 C17 121.6(2)
C16 C15 C14 122.0(2)
C16 C15 H15 119.0
C14 C15 H15 119.0
C15 C16 C11 121.0(2)
C15 C16 H16 119.5
C11 C16 H16 119.5
C14 C17 H17A 109.5
C14 C17 H17B 109.5
H17A C17 H17B 109.5
C14 C17 H17C 109.5
H17A C17 H17C 109.5
H17B C17 H17C 109.5
C3 O3 C1 123.23(16)

loop_
_geom_bond_atom_site_label_1
_geom_bond_atom_site_label_2
_geom_bond_distance
C1 O1 1.207(2)
C1 O3 1.375(2)
C1 C10 1.465(3)
C3 O3 1.374(2)
C3 C4 1.374(3)
C3 C8 1.387(3)
C4 C5 1.374(3)
C4 H4 0.9300
C5 C6 1.383(3)
C5 H5 0.9300
C6 C7 1.370(3)
C6 H6 0.9300
C7 C8 1.393(3)
C7 H7 0.9300
C8 C9 1.426(3)
C9 C10 1.348(3)
C9 H9 0.9300
C10 C11 1.482(3)
C11 C12 1.388(3)
C11 C16 1.396(3)
C12 C13 1.384(3)
C12 H12 0.9300
C13 C14 1.376(3)
C13 H13 0.9300
C14 C15 1.383(3)
C14 C17 1.505(3)
C15 C16 1.380(3)
C15 H15 0.9300
C16 H16 0.9300
C17 H17A 0.9600
C17 H17B 0.9600
C17 H17C 0.9600

loop_
_geom_torsion_atom_site_label_1
_geom_torsion_atom_site_label_2
_geom_torsion_atom_site_label_3
_geom_torsion_atom_site_label_4
_geom_torsion
O3 C3 C4 C5 179.7(2)
C8 C3 C4 C5 0.1(3)
C3 C4 C5 C6 -1.3(3)
C4 C5 C6 C7 1.2(3)
C5 C6 C7 C8 0.1(3)
O3 C3 C8 C7 -178.44(18)
C4 C3 C8 C7 1.2(3)
O3 C3 C8 C9 2.7(3)
C4 C3 C8 C9 -177.65(18)
C6 C7 C8 C3 -1.3(3)
C6 C7 C8 C9 177.45(19)
C3 C8 C9 C10 -1.4(3)
C7 C8 C9 C10 179.86(19)
C8 C9 C10 C1 -1.9(3)
C8 C9 C10 C11 179.00(18)
O1 C1 C10 C9 -175.9(2)
O3 C1 C10 C9 3.9(3)
O1 C1 C10 C11 3.2(3)
O3 C1 C10 C11 -176.96(17)
C9 C10 C11 C12 25.0(3)
C1 C10 C11 C12 -154.0(2)
C9 C10 C11 C16 -151.7(2)
C1 C10 C11 C16 29.2(3)
C16 C11 C12 C13 -0.1(3)
C10 C11 C12 C13 -177.1(2)
C11 C12 C13 C14 0.3(4)
C12 C13 C14 C15 -0.3(3)
C12 C13 C14 C17 -179.9(2)
C13 C14 C15 C16 0.2(3)
C17 C14 C15 C16 179.8(2)
C14 C15 C16 C11 0.0(4)
C12 C11 C16 C15 0.0(3)
C10 C11 C16 C15 176.9(2)
C4 C3 O3 C1 179.75(19)
C8 C3 O3 C1 -0.6(3)
O1 C1 O3 C3 177.15(19)
C10 C1 O3 C3 -2.7(3)
